data_1532831
loop_
_publ_author_name
'Xing Yan'
'Fu Yunlong'
'Shi Zhan'
'Hua Jia'
'Zhang Ping'
'Cui Yanjie'
'Pang Wenqin'

_publ_section_title
;
 Hydrothermal synthesis and characterization of an open framework
 zincophosphate with Zn4 O4 tetrameric clusters
;
_journal_name_full 'Gaodeng Xuexiao Huaxue Xuebao'
_journal_page_first 377
_journal_page_last 380
_journal_volume 24
_journal_year 2003
_chemical_formula_sum 'C4 H14 N2 O16 P4 Zn5'
_chemical_name_systematic 'Zn5 (N H3 (C H2)4 N H3) (P O4)4'
_space_group_IT_number 62
_symmetry_space_group_name_Hall '-P 2ac 2n'
_symmetry_space_group_name_H-M 'P n m a'
_cell_angle_alpha 90
_cell_angle_beta 90
_cell_angle_gamma 90
_cell_formula_units_Z 4
_cell_length_a 18.344
_cell_length_b 13.3034
_cell_length_c 7.4497
_cell_volume 1818.007
_citation_journal_id_ASTM KTHPDM
_cod_data_source_file XingYan_KTHPDM_2003_478.cif
_cod_data_source_block C4H14N2O16P4Zn5
_cod_database_code 1532831

loop_
_symmetry_equiv_pos_as_xyz
x,y,z
-x+1/2,-y,z+1/2
x+1/2,-y+1/2,-z+1/2
-x,y+1/2,-z
-x,-y,-z
x-1/2,y,-z-1/2
-x-1/2,y-1/2,z-1/2
x,-y-1/2,z

loop_
_atom_site_label
_atom_site_type_symbol
_atom_site_fract_x
_atom_site_fract_y
_atom_site_fract_z
_atom_site_occupancy
_atom_site_U_iso_or_equiv
O9 O-2 0.1433 0.8454 0.2035 1 0.0
N1 N-3 0.3218 -0.0561 0.7998 1 0.0
C1 C+2 0.2549 0.8959 0.8462 1 0.0
C3 C+3 0.2281 0.8123 0.8183 0.5 0.0
O3 O-2 0.1461 0.1249 0.7421 1 0.0
O5 O-2 0.0232 0.75 0.9479 1 0.0
O6 O-2 -0.0364 0.8449 0.6977 1 0.0
O2 O-2 0.0092 0.1001 0.7294 1 0.0
C2 C+3 0.2719 0.7741 0.8989 0.5 0.0
Zn3 Zn+2 0.0339 0.8716 0.5089 1 0.0
O4 O-2 0.0958 -0.0232 0.5929 1 0.0
P2 P+5 -0.0426 0.75 0.812 1 0.0
P1 P+5 0.0854 0.0481 0.7516 1 0.0
Zn2 Zn+2 0.1669 0.25 0.8599 1 0.0
O1 O-2 0.0847 -0.0043 0.9331 1 0.0
O8 O-2 0.0934 0.75 0.4653 1 0.0
P3 P+5 0.1546 0.75 0.3152 1 0.0
Zn1 Zn+2 0.0565 0.8783 0.0608 1 0.0
O7 O-2 0.8861 0.75 0.9117 1 0.0
O10 O-2 0.2288 0.75 0.404 1 0.0
